data_2100747
loop_
_publ_author_name
'Koji\'c-Prodi\'c, B.'
'Nigovi\'c, B.'
'Tomi\'c, S.'
'Ili\'c, N.'
'Magnus, V.'
'Giba, Z.'
'Konjevi\'c, R.'
'Duax, W. L.'

_publ_section_title
;
 Structural studies on 5-(<i>n</i>-alkyl)-substituted derivatives of
 the plant hormone indole-3-acetic acid
;
_journal_issue 6
_journal_name_full 'Acta Crystallographica Section B'
_journal_page_first 1010
_journal_page_last 1019
_journal_paper_doi 10.1107/S0108768191008996
_journal_volume 47
_journal_year 1991
_chemical_formula_sum 'C11 H11 N O2'
_chemical_formula_weight 189.21
_symmetry_cell_setting monoclinic
_symmetry_space_group_name_Hall '-P 2yab'
_symmetry_space_group_name_H-M 'P 1 21/a 1'
_cell_angle_alpha 90
_cell_angle_beta 95.63(4)
_cell_angle_gamma 90
_cell_formula_units_Z 4
_cell_length_a 10.048(8)
_cell_length_b 5.382(2)
_cell_length_c 17.525(13)
_cell_volume 943.2(11)
_diffrn_radiation_type Mo
_diffrn_radiation_wavelength 0.71073
_exptl_absorpt_coefficient_mu 0.0863
_exptl_crystal_density_diffrn 1.333
_exptl_crystal_F_000 400
_cod_data_source_file ha0069.cif
_cod_data_source_block ha0069a
_cod_original_cell_volume 943.0(10)
_cod_original_formula_sum 'C11 H11 N1 O2'
_cod_database_code 2100747

loop_
_atom_site_label
_atom_site_fract_x
_atom_site_fract_y
_atom_site_fract_z
_atom_site_U_iso_or_equiv
N1 .0942(2) -.2593(5) .74630(10) .0641(8)
C2 .1006(3) -.1268(5) .81300(10) .0617(10)
C3 .1947(2) .0536(5) .81280(10) .0492(7)
C31 .2483(2) .0375(4) .74020(10) .0408(7)
C4 .3403(2) .1779(4) .70360(10) .0437(7)
C5 .3658(2) .1192(4) .62970(10) .0453(7)
C6 .3013(3) -.0842(5) .59300(10) .0527(8)
C7 .2116(3) -.2263(5) .62690(10) .0561(9)
C71 .1842(2) -.1626(4) .70030(10) .0479(8)
C8 .2386(3) .2240(6) .87730(10) .0557(10)
C9 .3547(2) .1277(5) .92900(10) .0497(8)
O1 .4008(2) .2877(4) .98120(10) .0762(8)
O2 .4017(2) -.0784(4) .92500(10) .0773(8)
C10 .4606(3) .2741(7) .5881(2) .0641(11)
H1 .029(3) -.400(6) .7346(17) ?
H2 .045(3) -.164(4) .8531(14) ?
H4 .384(2) .317(4) .7299(12) ?
H6 .317(2) -.124(4) .539(4) ?
H7 .171(3) -.360(5) .6016(14) ?
H81 .170(3) .252(5) .9105(14) ?
H82 .266(2) .392(5) .8609(13) ?
H11 .472(4) .212(6) 1.0146(19) ?
H101 .460(4) .232(8) .535(2) ?
H102 .441(4) .433(8) .588(2) ?
H103 .549(4) .249(8) .608(2) ?

loop_
_geom_bond_atom_site_label_1
_geom_bond_atom_site_label_2
_geom_bond_distance
N1 C2 1.365(3)
N1 C71 1.371(3)
C2 C3 1.355(4)
C3 C31 1.431(3)
C3 C8 1.488(3)
C31 C4 1.397(3)
C31 C71 1.405(3)
C4 C5 1.381(3)
C5 C6 1.393(3)
C5 C10 1.506(4)
C6 C7 1.362(4)
C7 C71 1.384(3)
C8 C9 1.498(3)
C9 O1 1.307(3)
C9 O2 1.209(3)
